data_2227988
loop_
_publ_author_name
'Karamat, Aisha'
'Tahir, M. Nawaz'
'Khan, Misbahul Ain'
'Ather, Abdul Qayyum'

_publ_section_title
;
 2-(2,4-Dichlorophenoxy)-1-(1<i>H</i>-pyrazol-1-yl)ethanone
;
_journal_coeditor_code SI2292
_journal_issue 10
_journal_name_full 'Acta Crystallographica Section E'
_journal_page_first o2476
_journal_paper_doi 10.1107/S1600536810035087
_journal_volume 66
_journal_year 2010
_chemical_formula_iupac 'C11 H8 Cl2 N2 O2'
_chemical_formula_moiety 'C11 H8 Cl2 N2 O2'
_chemical_formula_sum 'C11 H8 Cl2 N2 O2'
_chemical_formula_weight 271.09
_chemical_name_systematic
;
2-(2,4-Dichlorophenoxy)-1-(1<i>H</i>-pyrazol-1-yl)ethanone
;
_space_group_IT_number 2
_symmetry_cell_setting triclinic
_symmetry_space_group_name_Hall '-P 1'
_symmetry_space_group_name_H-M 'P -1'
_atom_sites_solution_hydrogens geom
_atom_sites_solution_primary direct
_atom_sites_solution_secondary difmap
_audit_creation_method SHELXL-97
_cell_angle_alpha 87.510(2)
_cell_angle_beta 83.7740(10)
_cell_angle_gamma 88.3350(10)
_cell_formula_units_Z 2
_cell_length_a 4.20300(10)
_cell_length_b 10.3074(3)
_cell_length_c 13.4966(4)
_cell_measurement_reflns_used 2920
_cell_measurement_temperature 296(2)
_cell_measurement_theta_max 27.88
_cell_measurement_theta_min 2.60
_cell_volume 580.53(3)
_computing_cell_refinement 'SAINT (Bruker, 2009)'
_computing_data_collection 'APEX2 (Bruker, 2009)'
_computing_data_reduction 'SAINT (Bruker, 2009)'
_computing_molecular_graphics 'ORTEP-3 for Windows (Farrugia, 1997) and PLATON (Spek, 2009)'
_computing_publication_material 'WinGX (Farrugia, 1999) and PLATON (Spek, 2009)'
_computing_structure_refinement 'SHELXL97 (Sheldrick, 2008)'
_computing_structure_solution 'SHELXS97 (Sheldrick, 2008)'
_diffrn_ambient_temperature 296(2)
_diffrn_detector_area_resol_mean 7.50
_diffrn_measured_fraction_theta_full 0.985
_diffrn_measured_fraction_theta_max 0.985
_diffrn_measurement_device_type 'Bruker Kappa APEXII CCD'
_diffrn_measurement_method \w
_diffrn_radiation_monochromator graphite
_diffrn_radiation_source 'fine-focus sealed tube'
_diffrn_radiation_type MoK\a
_diffrn_radiation_wavelength 0.71073
_diffrn_reflns_av_R_equivalents 0.0250
_diffrn_reflns_av_sigmaI/netI 0.0243
_diffrn_reflns_limit_h_max 5
_diffrn_reflns_limit_h_min -5
_diffrn_reflns_limit_k_max 13
_diffrn_reflns_limit_k_min -13
_diffrn_reflns_limit_l_max 17
_diffrn_reflns_limit_l_min -17
_diffrn_reflns_number 10353
_diffrn_reflns_theta_full 28.35
_diffrn_reflns_theta_max 28.35
_diffrn_reflns_theta_min 1.98
_diffrn_standards_number 0
_exptl_absorpt_coefficient_mu 0.548
_exptl_absorpt_correction_T_max 0.988
_exptl_absorpt_correction_T_min 0.982
_exptl_absorpt_correction_type multi-scan
_exptl_absorpt_process_details '(SADABS; Bruker, 2005)'
_exptl_crystal_colour 'pale brown'
_exptl_crystal_density_diffrn 1.551
_exptl_crystal_density_method 'not measured'
_exptl_crystal_description prismatic
_exptl_crystal_F_000 276
_exptl_crystal_size_max 0.30
_exptl_crystal_size_mid 0.22
_exptl_crystal_size_min 0.18
_refine_diff_density_max 0.246
_refine_diff_density_min -0.286
_refine_ls_goodness_of_fit_ref 1.037
_refine_ls_hydrogen_treatment constr
_refine_ls_matrix_type full
_refine_ls_number_parameters 154
_refine_ls_number_reflns 2861
_refine_ls_number_restraints 0
_refine_ls_restrained_S_all 1.037
_refine_ls_R_factor_all 0.0484
_refine_ls_R_factor_gt 0.0354
_refine_ls_shift/su_max 0.001
_refine_ls_shift/su_mean 0.000
_refine_ls_structure_factor_coef Fsqd
_refine_ls_weighting_details 'w=1/[\s^2^(Fo^2^)+(0.0378P)^2^+0.1536P] where P=(Fo^2^+2Fc^2^)/3'
_refine_ls_weighting_scheme calc
_refine_ls_wR_factor_gt 0.0846
_refine_ls_wR_factor_ref 0.0929
_reflns_number_gt 2232
_reflns_number_total 2861
_reflns_threshold_expression I>2\s(I)
_cod_data_source_file si2292.cif
_cod_data_source_block I
_cod_database_code 2227988
_cod_database_fobs_code 2227988

loop_
_symmetry_equiv_pos_site_id
_symmetry_equiv_pos_as_xyz
1 x,y,z
2 -x,-y,-z

loop_
_atom_site_aniso_label
_atom_site_aniso_U_11
_atom_site_aniso_U_22
_atom_site_aniso_U_33
_atom_site_aniso_U_12
_atom_site_aniso_U_13
_atom_site_aniso_U_23
Cl1 0.0547(3) 0.0481(2) 0.0649(3) 0.0094(2) 0.0060(2) -0.0084(2)
Cl2 0.1045(4) 0.0712(3) 0.0552(3) 0.0028(3) -0.0074(3) 0.0102(2)
O1 0.0497(6) 0.0498(7) 0.0447(6) 0.0070(5) -0.0004(5) -0.0064(5)
O2 0.0566(7) 0.0542(7) 0.0528(7) -0.0212(6) 0.0022(5) -0.0033(5)
N1 0.0431(7) 0.0386(7) 0.0406(7) -0.0048(5) -0.0022(5) -0.0017(5)
N2 0.0541(8) 0.0445(8) 0.0516(8) -0.0087(6) 0.0033(6) 0.0038(6)
C1 0.0385(8) 0.0399(8) 0.0448(8) -0.0053(6) -0.0030(6) -0.0079(6)
C2 0.0361(8) 0.0366(8) 0.0511(9) -0.0043(6) 0.0006(6) -0.0085(6)
C3 0.0473(9) 0.0488(9) 0.0476(9) -0.0087(7) 0.0058(7) -0.0087(7)
C4 0.0561(10) 0.0465(9) 0.0476(9) -0.0078(8) -0.0065(7) -0.0006(7)
C5 0.0583(10) 0.0432(9) 0.0600(11) 0.0039(8) -0.0119(8) -0.0065(8)
C6 0.0516(9) 0.0471(9) 0.0509(9) 0.0043(7) -0.0042(7) -0.0130(7)
C7 0.0496(9) 0.0410(8) 0.0451(8) -0.0060(7) 0.0028(7) -0.0059(7)
C8 0.0407(8) 0.0400(8) 0.0408(8) -0.0041(6) -0.0049(6) -0.0005(6)
C9 0.0600(11) 0.0630(12) 0.0498(10) 0.0000(9) 0.0086(8) 0.0045(8)
C10 0.0696(12) 0.0647(12) 0.0471(10) 0.0031(10) 0.0024(8) -0.0134(9)
C11 0.0586(10) 0.0470(9) 0.0524(10) -0.0032(8) -0.0067(8) -0.0114(8)

loop_
_atom_site_type_symbol
_atom_site_label
_atom_site_fract_x
_atom_site_fract_y
_atom_site_fract_z
_atom_site_U_iso_or_equiv
_atom_site_thermal_displace_type
_atom_site_calc_flag
_atom_site_refinement_flags
_atom_site_occupancy
Cl Cl1 0.18429(10) 1.01977(4) 0.34325(3) 0.0568(2) Uani . . 1.000
Cl Cl2 0.65932(16) 0.65004(6) 0.58253(4) 0.0775(2) Uani . . 1.000
O O1 0.5309(3) 0.88439(11) 0.18509(8) 0.0484(4) Uani . . 1.000
O O2 0.4918(3) 0.66285(12) 0.08285(9) 0.0547(4) Uani . . 1.000
N N1 0.8767(3) 0.72296(12) -0.03954(9) 0.0409(4) Uani . . 1.000
N N2 1.0808(3) 0.81744(14) -0.07931(11) 0.0508(5) Uani . . 1.000
C C1 0.5754(3) 0.82450(15) 0.27460(11) 0.0409(5) Uani . . 1.000
C C2 0.4121(3) 0.87940(15) 0.35859(12) 0.0414(5) Uani . . 1.000
C C3 0.4354(4) 0.82649(16) 0.45278(12) 0.0484(5) Uani . . 1.000
C C4 0.6248(4) 0.71690(17) 0.46376(13) 0.0499(5) Uani . . 1.000
C C5 0.7924(4) 0.66131(17) 0.38241(13) 0.0534(6) Uani . . 1.000
C C6 0.7676(4) 0.71501(17) 0.28800(13) 0.0498(5) Uani . . 1.000
C C7 0.7588(4) 0.86184(16) 0.10197(12) 0.0456(5) Uani . . 1.000
C C8 0.6884(4) 0.74046(15) 0.05091(11) 0.0404(5) Uani . . 1.000
C C9 1.2064(5) 0.77078(19) -0.16381(13) 0.0589(6) Uani . . 1.000
C C10 1.0901(5) 0.6484(2) -0.17990(13) 0.0609(7) Uani . . 1.000
C C11 0.8813(4) 0.62017(17) -0.09989(13) 0.0523(6) Uani . . 1.000
H H3 0.32501 0.86416 0.50819 0.0580 Uiso . . 1.000
H H5 0.92191 0.58786 0.39101 0.0641 Uiso . . 1.000
H H6 0.88072 0.67744 0.23299 0.0597 Uiso . . 1.000
H H7A 0.97086 0.85358 0.12400 0.0547 Uiso . . 1.000
H H7B 0.75702 0.93557 0.05484 0.0547 Uiso . . 1.000
H H9 1.35614 0.81406 -0.20817 0.0706 Uiso . . 1.000
H H10 1.14575 0.59735 -0.23456 0.0731 Uiso . . 1.000
H H11 0.76304 0.54516 -0.08799 0.0627 Uiso . . 1.000

loop_
_atom_type_symbol
_atom_type_description
_atom_type_scat_dispersion_real
_atom_type_scat_dispersion_imag
_atom_type_scat_source
C C 0.0033 0.0016 'International Tables Vol C Tables 4.2.6.8 and 6.1.1.4'
H H 0.0000 0.0000 'International Tables Vol C Tables 4.2.6.8 and 6.1.1.4'
N N 0.0061 0.0033 'International Tables Vol C Tables 4.2.6.8 and 6.1.1.4'
O O 0.0106 0.0060 'International Tables Vol C Tables 4.2.6.8 and 6.1.1.4'
Cl Cl 0.1484 0.1585 'International Tables Vol C Tables 4.2.6.8 and 6.1.1.4'

loop_
_geom_angle_atom_site_label_1
_geom_angle_atom_site_label_2
_geom_angle_atom_site_label_3
_geom_angle_site_symmetry_1
_geom_angle_site_symmetry_2
_geom_angle_site_symmetry_3
_geom_angle
_geom_angle_publ_flag
C1 O1 C7 . . . 118.85(12) no
N2 N1 C8 . . . 120.45(13) no
N2 N1 C11 . . . 111.72(13) no
C8 N1 C11 . . . 127.80(13) no
N1 N2 C9 . . . 103.74(14) no
O1 C1 C2 . . . 116.28(13) no
O1 C1 C6 . . . 125.34(14) no
C2 C1 C6 . . . 118.38(14) no
Cl1 C2 C1 . . . 118.80(12) no
Cl1 C2 C3 . . . 119.68(12) no
C1 C2 C3 . . . 121.49(14) no
C2 C3 C4 . . . 118.88(15) no
Cl2 C4 C3 . . . 119.31(13) no
Cl2 C4 C5 . . . 119.64(14) no
C3 C4 C5 . . . 121.04(16) no
C4 C5 C6 . . . 119.73(16) no
C1 C6 C5 . . . 120.47(16) no
O1 C7 C8 . . . 111.44(13) no
O2 C8 N1 . . . 121.06(14) no
O2 C8 C7 . . . 124.89(14) no
N1 C8 C7 . . . 114.05(13) no
N2 C9 C10 . . . 112.42(17) no
C9 C10 C11 . . . 105.58(16) no
N1 C11 C10 . . . 106.55(16) no
C2 C3 H3 . . . 121.00 no
C4 C3 H3 . . . 121.00 no
C4 C5 H5 . . . 120.00 no
C6 C5 H5 . . . 120.00 no
C1 C6 H6 . . . 120.00 no
C5 C6 H6 . . . 120.00 no
O1 C7 H7A . . . 109.00 no
O1 C7 H7B . . . 109.00 no
C8 C7 H7A . . . 109.00 no
C8 C7 H7B . . . 109.00 no
H7A C7 H7B . . . 108.00 no
N2 C9 H9 . . . 124.00 no
C10 C9 H9 . . . 124.00 no
C9 C10 H10 . . . 127.00 no
C11 C10 H10 . . . 127.00 no
N1 C11 H11 . . . 127.00 no
C10 C11 H11 . . . 127.00 no

loop_
_geom_bond_atom_site_label_1
_geom_bond_atom_site_label_2
_geom_bond_site_symmetry_1
_geom_bond_site_symmetry_2
_geom_bond_distance
_geom_bond_publ_flag
Cl1 C2 . . 1.7290(15) no
Cl2 C4 . . 1.7362(18) no
O1 C1 . . 1.3613(18) no
O1 C7 . . 1.417(2) no
O2 C8 . . 1.200(2) no
N1 N2 . . 1.3695(19) no
N1 C8 . . 1.397(2) no
N1 C11 . . 1.363(2) no
N2 C9 . . 1.309(2) no
C1 C2 . . 1.393(2) no
C1 C6 . . 1.386(2) no
C2 C3 . . 1.374(2) no
C3 C4 . . 1.375(2) no
C4 C5 . . 1.376(2) no
C5 C6 . . 1.380(2) no
C7 C8 . . 1.506(2) no
C9 C10 . . 1.400(3) no
C10 C11 . . 1.343(3) no
C3 H3 . . 0.9300 no
C5 H5 . . 0.9300 no
C6 H6 . . 0.9300 no
C7 H7A . . 0.9700 no
C7 H7B . . 0.9700 no
C9 H9 . . 0.9300 no
C10 H10 . . 0.9300 no
C11 H11 . . 0.9300 no

loop_
_geom_contact_atom_site_label_1
_geom_contact_atom_site_label_2
_geom_contact_distance
_geom_contact_site_symmetry_1
_geom_contact_site_symmetry_2
_geom_contact_publ_flag
Cl1 O1 2.8447(12) . . no
Cl1 C1 3.5263(15) . 1_455 no
Cl1 C2 3.5736(14) . 1_455 no
Cl1 Cl2 3.6862(7) . 2_676 no
Cl2 Cl1 3.6862(7) . 2_676 no
Cl1 H9 3.0200 . 2_775 no
Cl1 H3 3.0300 . 2_576 no
Cl2 H10 3.1400 . 1_456 no
Cl2 H5 3.0100 . 2_766 no
O1 Cl1 2.8447(12) . . no
O1 O2 2.7368(17) . . no
O2 N2 3.2665(19) . 1_455 no
O2 O1 2.7368(17) . . no
O2 N1 3.2466(18) . 1_455 no
O2 C1 3.1942(19) . . no
O2 C6 3.188(2) . . no
O2 C11 3.339(2) . 2_665 no
O1 H7A 2.6100 . 1_455 no
O2 H6 2.7500 . . no
O2 H11 2.7700 . . no
O2 H11 2.4200 . 2_665 no
N1 O2 3.2466(18) . 1_655 no
N1 C9 3.445(2) . 1_455 no
N2 O2 3.2665(19) . 1_655 no
N2 C8 3.313(2) . 1_655 no
N2 C7 3.387(2) . 2_775 no
N2 H7A 2.7700 . . no
N2 H7B 2.4800 . . no
N2 H7B 2.7000 . 2_775 no
C1 Cl1 3.5263(14) . 1_655 no
C1 O2 3.1942(19) . . no
C1 C6 3.592(2) . 1_455 no
C2 Cl1 3.5736(14) . 1_655 no
C2 C5 3.469(2) . 1_455 no
C2 C6 3.476(2) . 1_455 no
C3 C5 3.474(2) . 1_455 no
C5 C2 3.469(2) . 1_655 no
C5 C3 3.474(2) . 1_655 no
C6 O2 3.188(2) . . no
C6 C1 3.592(2) . 1_655 no
C6 C2 3.476(2) . 1_655 no
C6 C8 3.252(2) . . no
C7 N2 3.387(2) . 2_775 no
C8 N2 3.313(2) . 1_455 no
C8 C6 3.252(2) . . no
C9 C11 3.370(3) . 1_655 no
C9 N1 3.445(2) . 1_655 no
C11 C9 3.370(3) . 1_455 no
C11 O2 3.339(2) . 2_665 no
C6 H7A 2.6600 . . no
C7 H6 2.6200 . . no
C8 H6 2.7200 . . no
H3 Cl1 3.0300 . 2_576 no
H5 Cl2 3.0100 . 2_766 no
H6 O2 2.7500 . . no
H6 C7 2.6200 . . no
H6 C8 2.7200 . . no
H6 H7A 2.3000 . . no
H7A O1 2.6100 . 1_655 no
H7A N2 2.7700 . . no
H7A C6 2.6600 . . no
H7A H6 2.3000 . . no
H7B N2 2.4800 . . no
H7B N2 2.7000 . 2_775 no
H9 Cl1 3.0200 . 2_775 no
H10 Cl2 3.1400 . 1_654 no
H11 O2 2.7700 . . no
H11 O2 2.4200 . 2_665 no

loop_
_geom_hbond_atom_site_label_D
_geom_hbond_atom_site_label_H
_geom_hbond_atom_site_label_A
_geom_hbond_site_symmetry_A
_geom_hbond_distance_DH
_geom_hbond_distance_HA
_geom_hbond_distance_DA
_geom_hbond_angle_DHA
_geom_hbond_publ_flag
C11 H11 O2 2_665 0.93 2.42 3.339(2) 170 yes

loop_
_geom_torsion_atom_site_label_1
_geom_torsion_atom_site_label_2
_geom_torsion_atom_site_label_3
_geom_torsion_atom_site_label_4
_geom_torsion_site_symmetry_1
_geom_torsion_site_symmetry_2
_geom_torsion_site_symmetry_3
_geom_torsion_site_symmetry_4
_geom_torsion
_geom_torsion_publ_flag
C7 O1 C1 C2 . . . . 160.01(13) no
C7 O1 C1 C6 . . . . -20.0(2) no
C1 O1 C7 C8 . . . . 85.03(17) no
C8 N1 N2 C9 . . . . -177.90(15) no
C11 N1 N2 C9 . . . . 0.21(18) no
N2 N1 C8 O2 . . . . 174.44(14) no
N2 N1 C8 C7 . . . . -6.0(2) no
C11 N1 C8 O2 . . . . -3.3(3) no
C11 N1 C8 C7 . . . . 176.21(15) no
N2 N1 C11 C10 . . . . -0.18(19) no
C8 N1 C11 C10 . . . . 177.76(16) no
N1 N2 C9 C10 . . . . -0.2(2) no
O1 C1 C2 Cl1 . . . . -2.56(18) no
O1 C1 C2 C3 . . . . 179.19(14) no
C6 C1 C2 Cl1 . . . . 177.44(12) no
C6 C1 C2 C3 . . . . -0.8(2) no
O1 C1 C6 C5 . . . . -179.24(15) no
C2 C1 C6 C5 . . . . 0.8(2) no
Cl1 C2 C3 C4 . . . . -178.20(13) no
C1 C2 C3 C4 . . . . 0.0(2) no
C2 C3 C4 Cl2 . . . . 179.37(12) no
C2 C3 C4 C5 . . . . 0.8(3) no
Cl2 C4 C5 C6 . . . . -179.41(14) no
C3 C4 C5 C6 . . . . -0.9(3) no
C4 C5 C6 C1 . . . . 0.0(3) no
O1 C7 C8 O2 . . . . -9.1(2) no
O1 C7 C8 N1 . . . . 171.34(13) no
N2 C9 C10 C11 . . . . 0.1(2) no
C9 C10 C11 N1 . . . . 0.1(2) no

loop_
_cod_related_entry_id
_cod_related_entry_database
_cod_related_entry_code
1 ChemSpider 775882
